data_2017732
loop_
_publ_author_name
'Czapik, Agnieszka'
'Gdaniec, Maria'

_publ_section_title
;
 Cocrystals of 2,3,5,6-tetrafluorobenzene-1,4-diol with diaza aromatic
 compounds
;
_journal_coeditor_code SU3047
_journal_issue 7
_journal_name_full 'Acta Crystallographica Section C'
_journal_page_first o356
_journal_page_last o360
_journal_paper_doi 10.1107/S0108270110021736
_journal_volume 66
_journal_year 2010
_chemical_formula_iupac 'C8 H6 N2 , C6 H2 F4 O2'
_chemical_formula_moiety 'C8 H6 N2 , C6 H2 F4 O2'
_chemical_formula_sum 'C14 H8 F4 N2 O2'
_chemical_formula_weight 312.22
_chemical_melting_point_gt 439
_chemical_melting_point_lt 441
_chemical_name_systematic
;
quinoxaline--2,3,5,6-tetrafluorobenzene-1,4-diol (1/1)
;
_space_group_IT_number 19
_symmetry_cell_setting orthorhombic
_symmetry_space_group_name_Hall 'P 2ac 2ab'
_symmetry_space_group_name_H-M 'P 21 21 21'
_atom_sites_solution_hydrogens geom
_atom_sites_solution_primary direct
_atom_sites_solution_secondary difmap
_audit_creation_method SHELXL97
_cell_angle_alpha 90.00
_cell_angle_beta 90.00
_cell_angle_gamma 90.00
_cell_formula_units_Z 4
_cell_length_a 7.2094(5)
_cell_length_b 7.4290(4)
_cell_length_c 23.585(13)
_cell_measurement_reflns_used 4532
_cell_measurement_temperature 294(2)
_cell_measurement_theta_max 25
_cell_measurement_theta_min 4
_cell_volume 1263.2(7)
_computing_cell_refinement 'CrysAlis CCD (Oxford Diffraction, 2004)'
_computing_data_collection 'CrysAlis CCD (Oxford Diffraction, 2004)'
_computing_data_reduction 'CrysAlis RED (Oxford Diffraction, 2004)'
_computing_molecular_graphics
;
ORTEP-3 for Windows (Farrugia, 1997) and Mercury (Macrae <i>et al.</i>,
2006)
;
_computing_publication_material 'SHELXL97 (Sheldrick, 2008)'
_computing_structure_refinement 'SHELXL97 (Sheldrick, 2008)'
_computing_structure_solution 'SHELXS97 (Sheldrick, 2008)'
_diffrn_ambient_temperature 294(2)
_diffrn_measured_fraction_theta_full 0.995
_diffrn_measured_fraction_theta_max 0.995
_diffrn_measurement_device_type 'Kuma KM-4 CCD \k geometry'
_diffrn_measurement_method \w
_diffrn_radiation_monochromator graphite
_diffrn_radiation_source 'fine-focus sealed tube'
_diffrn_radiation_type MoK\a
_diffrn_radiation_wavelength 0.71073
_diffrn_reflns_av_R_equivalents 0.0374
_diffrn_reflns_av_sigmaI/netI 0.0249
_diffrn_reflns_limit_h_max 8
_diffrn_reflns_limit_h_min -4
_diffrn_reflns_limit_k_max 8
_diffrn_reflns_limit_k_min -8
_diffrn_reflns_limit_l_max 28
_diffrn_reflns_limit_l_min -27
_diffrn_reflns_number 6629
_diffrn_reflns_theta_full 25.02
_diffrn_reflns_theta_max 25.02
_diffrn_reflns_theta_min 3.77
_diffrn_standards_number 0
_exptl_absorpt_coefficient_mu 0.151
_exptl_absorpt_correction_type none
_exptl_crystal_colour colourless
_exptl_crystal_density_diffrn 1.642
_exptl_crystal_density_method 'not measured'
_exptl_crystal_description block
_exptl_crystal_F_000 632
_exptl_crystal_size_max 0.60
_exptl_crystal_size_mid 0.40
_exptl_crystal_size_min 0.40
_refine_diff_density_max 0.174
_refine_diff_density_min -0.150
_refine_ls_extinction_coef 0.062(6)
_refine_ls_extinction_expression Fc^*^=kFc[1+0.001xFc^2^\l^3^/sin(2\q)]^-1/4^
_refine_ls_extinction_method 'SHELXL97 (Sheldrick, 2008)'
_refine_ls_goodness_of_fit_ref 1.063
_refine_ls_hydrogen_treatment constr
_refine_ls_matrix_type full
_refine_ls_number_parameters 200
_refine_ls_number_reflns 1324
_refine_ls_number_restraints 0
_refine_ls_restrained_S_all 1.063
_refine_ls_R_factor_all 0.0332
_refine_ls_R_factor_gt 0.0306
_refine_ls_shift/su_max 0.001
_refine_ls_shift/su_mean 0.000
_refine_ls_structure_factor_coef Fsqd
_refine_ls_weighting_details 'calc w = 1/[\s^2^(Fo^2^)+(0.0601P)^2^+0.0889P] where P=(Fo^2^+2Fc^2^)/3'
_refine_ls_weighting_scheme calc
_refine_ls_wR_factor_gt 0.0817
_refine_ls_wR_factor_ref 0.0837
_reflns_number_gt 1208
_reflns_number_total 1324
_reflns_threshold_expression I>2\s(I)
_cod_data_source_file su3047.cif
_cod_data_source_block II
_cod_database_code 2017732
_cod_database_fobs_code 2017732

loop_
_symmetry_equiv_pos_as_xyz
'x, y, z'
'-x+1/2, -y, z+1/2'
'-x, y+1/2, -z+1/2'
'x+1/2, -y+1/2, -z'

loop_
_atom_site_type_symbol
_atom_site_label
_atom_site_fract_x
_atom_site_fract_y
_atom_site_fract_z
_atom_site_U_iso_or_equiv
_atom_site_adp_type
_atom_site_calc_flag
_atom_site_refinement_flags
_atom_site_occupancy
_atom_site_disorder_assembly
_atom_site_disorder_group
O O1 0.4547(2) 0.3567(3) 0.76926(6) 0.0568(5) Uani d . 1 . .
H H1O 0.4780 0.3742 0.7344 0.068 Uiso d R 1 . .
F F2 0.79605(19) 0.4874(2) 0.73004(5) 0.0558(5) Uani d . 1 . .
F F3 1.0550(2) 0.6061(3) 0.80186(5) 0.0620(5) Uani d . 1 . .
O O4 0.9993(2) 0.6086(3) 0.91562(6) 0.0518(5) Uani d . 1 . .
H H4O 0.9760 0.5872 0.9503 0.062 Uiso d R 1 . .
F F5 0.65782(19) 0.4845(2) 0.95518(5) 0.0500(4) Uani d . 1 . .
F F6 0.3983(2) 0.3604(2) 0.88326(6) 0.0576(4) Uani d . 1 . .
C C1 0.5882(3) 0.4213(3) 0.80398(8) 0.0367(5) Uani d . 1 . .
C C2 0.7587(3) 0.4858(3) 0.78606(8) 0.0370(5) Uani d . 1 . .
C C3 0.8915(3) 0.5472(3) 0.82274(9) 0.0380(5) Uani d . 1 . .
C C4 0.8635(3) 0.5477(3) 0.88086(9) 0.0357(5) Uani d . 1 . .
C C5 0.6933(3) 0.4851(3) 0.89873(8) 0.0343(5) Uani d . 1 . .
C C6 0.5597(3) 0.4221(3) 0.86215(9) 0.0372(5) Uani d . 1 . .
N N1A 0.4814(3) 0.3946(3) 0.65244(7) 0.0382(5) Uani d . 1 . .
C C2A 0.6234(3) 0.3385(3) 0.62236(10) 0.0420(6) Uani d . 1 . .
H H2A 0.7269 0.2851 0.6417 0.050 Uiso d R 1 . .
C C3A 0.6283(3) 0.3531(3) 0.56264(10) 0.0429(6) Uani d . 1 . .
H H3A 0.7349 0.3081 0.5428 0.051 Uiso d R 1 . .
N N4A 0.4930(3) 0.4245(3) 0.53347(7) 0.0393(5) Uani d . 1 . .
C C5A 0.1906(3) 0.5625(3) 0.53483(9) 0.0398(5) Uani d . 1 . .
H H5A 0.1920 0.5722 0.4942 0.048 Uiso d R 1 . .
C C6A 0.0414(3) 0.6228(3) 0.56504(10) 0.0443(6) Uani d . 1 . .
H H6A -0.0609 0.6775 0.5455 0.053 Uiso d R 1 . .
C C7A 0.0358(3) 0.6069(3) 0.62460(10) 0.0442(6) Uani d . 1 . .
H H7A -0.0705 0.6503 0.6450 0.053 Uiso d R 1 . .
C C8A 0.1790(3) 0.5310(3) 0.65327(9) 0.0399(5) Uani d . 1 . .
H H8A 0.1735 0.5192 0.6938 0.048 Uiso d R 1 . .
C C9A 0.3366(3) 0.4690(3) 0.62353(8) 0.0325(5) Uani d . 1 . .
C C10A 0.3422(3) 0.4848(3) 0.56344(9) 0.0333(5) Uani d . 1 . .

loop_
_atom_site_aniso_label
_atom_site_aniso_U_11
_atom_site_aniso_U_22
_atom_site_aniso_U_33
_atom_site_aniso_U_12
_atom_site_aniso_U_13
_atom_site_aniso_U_23
O1 0.0464(9) 0.0918(14) 0.0321(8) -0.0208(11) -0.0045(7) 0.0018(9)
F2 0.0572(9) 0.0879(11) 0.0224(6) -0.0160(9) 0.0062(6) -0.0016(7)
F3 0.0508(8) 0.0993(12) 0.0359(7) -0.0306(9) 0.0093(7) -0.0020(8)
O4 0.0494(9) 0.0770(12) 0.0289(8) -0.0214(10) -0.0010(7) -0.0008(8)
F5 0.0511(8) 0.0746(10) 0.0242(7) -0.0024(8) 0.0083(6) -0.0010(6)
F6 0.0390(7) 0.0939(11) 0.0400(7) -0.0141(8) 0.0083(6) 0.0030(8)
C1 0.0369(11) 0.0458(12) 0.0274(10) -0.0015(11) -0.0030(9) 0.0020(9)
C2 0.0437(12) 0.0443(12) 0.0231(9) -0.0014(11) 0.0035(9) 0.0001(9)
C3 0.0368(12) 0.0452(13) 0.0320(11) -0.0059(10) 0.0058(9) 0.0013(10)
C4 0.0400(11) 0.0393(11) 0.0280(10) -0.0018(10) 0.0000(9) -0.0017(9)
C5 0.0419(12) 0.0393(11) 0.0217(10) 0.0027(11) 0.0041(8) 0.0013(8)
C6 0.0321(11) 0.0449(12) 0.0345(10) 0.0019(11) 0.0068(9) 0.0029(10)
N1A 0.0423(10) 0.0445(11) 0.0279(9) -0.0032(10) -0.0051(8) 0.0005(8)
C2A 0.0403(13) 0.0484(13) 0.0372(12) 0.0015(11) -0.0060(10) 0.0001(10)
C3A 0.0391(11) 0.0524(14) 0.0372(12) 0.0022(12) 0.0021(10) -0.0028(10)
N4A 0.0398(10) 0.0501(11) 0.0279(8) -0.0026(9) 0.0024(8) -0.0014(9)
C5A 0.0407(12) 0.0484(13) 0.0303(10) -0.0039(11) -0.0074(9) 0.0030(10)
C6A 0.0395(12) 0.0481(14) 0.0453(13) -0.0025(11) -0.0095(11) 0.0021(11)
C7A 0.0359(11) 0.0477(13) 0.0490(13) -0.0031(11) 0.0046(10) -0.0031(11)
C8A 0.0442(12) 0.0455(12) 0.0300(11) -0.0068(12) 0.0040(9) -0.0013(9)
C9A 0.0350(11) 0.0359(10) 0.0265(10) -0.0080(10) -0.0021(8) -0.0013(8)
C10A 0.0358(11) 0.0370(11) 0.0270(10) -0.0073(10) -0.0025(9) -0.0001(8)

loop_
_atom_type_symbol
_atom_type_description
_atom_type_scat_dispersion_real
_atom_type_scat_dispersion_imag
_atom_type_scat_source
C C 0.0033 0.0016 'International Tables Vol C Tables 4.2.6.8 and 6.1.1.4'
H H 0.0000 0.0000 'International Tables Vol C Tables 4.2.6.8 and 6.1.1.4'
N N 0.0061 0.0033 'International Tables Vol C Tables 4.2.6.8 and 6.1.1.4'
O O 0.0106 0.0060 'International Tables Vol C Tables 4.2.6.8 and 6.1.1.4'
F F 0.0171 0.0103 'International Tables Vol C Tables 4.2.6.8 and 6.1.1.4'

loop_
_geom_angle_atom_site_label_1
_geom_angle_atom_site_label_2
_geom_angle_atom_site_label_3
_geom_angle_site_symmetry_1
_geom_angle_site_symmetry_3
_geom_angle
_geom_angle_publ_flag
C1 O1 H1O . . 113.0 ?
C4 O4 H4O . . 112.1 ?
O1 C1 C2 . . 124.73(19) y
O1 C1 C6 . . 119.7(2) y
C2 C1 C6 . . 115.6(2) y
F2 C2 C3 . . 118.5(2) ?
F2 C2 C1 . . 118.6(2) ?
C3 C2 C1 . . 122.90(19) ?
F3 C3 C2 . . 119.21(19) ?
F3 C3 C4 . . 119.2(2) ?
C2 C3 C4 . . 121.6(2) ?
O4 C4 C5 . . 124.83(18) y
O4 C4 C3 . . 119.6(2) y
C5 C4 C3 . . 115.5(2) y
F5 C5 C6 . . 118.89(19) ?
F5 C5 C4 . . 117.97(19) ?
C6 C5 C4 . . 123.14(18) ?
F6 C6 C5 . . 119.30(19) ?
F6 C6 C1 . . 119.5(2) ?
C5 C6 C1 . . 121.2(2) ?
C2A N1A C9A . . 117.08(18) ?
N1A C2A C3A . . 122.2(2) ?
N1A C2A H2A . . 118.6 ?
C3A C2A H2A . . 119.1 ?
N4A C3A C2A . . 122.5(2) ?
N4A C3A H3A . . 118.8 ?
C2A C3A H3A . . 118.7 ?
C3A N4A C10A . . 116.94(18) ?
C6A C5A C10A . . 119.7(2) ?
C6A C5A H5A . . 120.3 ?
C10A C5A H5A . . 120.0 ?
C5A C6A C7A . . 121.0(2) ?
C5A C6A H6A . . 119.6 ?
C7A C6A H6A . . 119.4 ?
C8A C7A C6A . . 120.6(2) ?
C8A C7A H7A . . 119.8 ?
C6A C7A H7A . . 119.6 ?
C7A C8A C9A . . 120.0(2) ?
C7A C8A H8A . . 120.2 ?
C9A C8A H8A . . 119.8 ?
N1A C9A C8A . . 119.98(18) ?
N1A C9A C10A . . 120.63(19) ?
C8A C9A C10A . . 119.4(2) ?
N4A C10A C5A . . 120.13(19) ?
N4A C10A C9A . . 120.6(2) ?
C5A C10A C9A . . 119.3(2) ?

loop_
_geom_bond_atom_site_label_1
_geom_bond_atom_site_label_2
_geom_bond_site_symmetry_2
_geom_bond_distance
_geom_bond_publ_flag
O1 C1 . 1.352(3) y
O1 H1O . 0.8500 ?
F2 C2 . 1.348(2) ?
F3 C3 . 1.350(2) ?
O4 C4 . 1.355(3) y
O4 H4O . 0.8501 ?
F5 C5 . 1.356(2) ?
F6 C6 . 1.346(3) ?
C1 C2 . 1.385(3) ?
C1 C6 . 1.387(3) ?
C2 C3 . 1.369(3) ?
C3 C4 . 1.385(3) ?
C4 C5 . 1.379(3) ?
C5 C6 . 1.375(3) ?
N1A C2A . 1.313(3) ?
N1A C9A . 1.364(3) ?
C2A C3A . 1.413(3) ?
C2A H2A . 0.9601 ?
C3A N4A . 1.306(3) ?
C3A H3A . 0.9600 ?
N4A C10A . 1.372(3) ?
C5A C6A . 1.365(3) ?
C5A C10A . 1.409(3) ?
C5A H5A . 0.9600 ?
C6A C7A . 1.410(3) ?
C6A H6A . 0.9600 ?
C7A C8A . 1.357(3) ?
C7A H7A . 0.9600 ?
C8A C9A . 1.412(3) ?
C8A H8A . 0.9600 ?
C9A C10A . 1.423(3) ?

loop_
_geom_hbond_atom_site_label_D
_geom_hbond_atom_site_label_H
_geom_hbond_atom_site_label_A
_geom_hbond_site_symmetry_A
_geom_hbond_distance_DH
_geom_hbond_distance_HA
_geom_hbond_distance_DA
_geom_hbond_angle_DHA
O1 H1O N1A . 0.85 1.94 2.776(3) 168
O4 H4O N4A 2_665 0.85 1.98 2.791(3) 160
C2A H2A F3 3_746 0.96 2.45 3.399(3) 169
C3A H3A O4 3_746 0.96 2.61 3.282(3) 127
C7A H7A F2 1_455 0.96 2.53 3.156(3) 123
C6A H6A F5 2_564 0.96 2.54 3.068(3) 114

loop_
_cod_related_entry_id
_cod_related_entry_database
_cod_related_entry_code
1 ChemSpider 26231313
